data_4104481
loop_
_publ_author_name
'Keith Huynh'
'Alan J. Lough'
'Michelle A. M. Forgeron'
'Martin Bendle'
'Alejandro Presa Soto'
'Roderick E. Wasylishen'
'Ian Manners'

_publ_section_title
;
 Synthesis and Reactivity of Phosphine-Stabilized Phosphoranimine Cations,
 [R3P.PR'2=NSiMe3]+
;
_journal_name_full 'Journal of the American Chemical Society'
_journal_page_first 7905
_journal_page_last 7916
_journal_paper_doi 10.1021/ja900256g
_journal_volume 131
_journal_year 2009
_chemical_formula_sum 'C11 H30 Br N P2 Si'
_chemical_formula_weight 346.30
_chemical_name_systematic
; 
 ? 
;
_space_group_IT_number 2
_symmetry_cell_setting triclinic
_symmetry_space_group_name_Hall '-P 1'
_symmetry_space_group_name_H-M 'P -1'
_atom_sites_solution_hydrogens geom
_atom_sites_solution_primary direct
_atom_sites_solution_secondary difmap
_audit_creation_method SHELXL-97
_cell_angle_alpha 118.170(2)
_cell_angle_beta 104.297(3)
_cell_angle_gamma 90.164(2)
_cell_formula_units_Z 8
_cell_length_a 14.0798(7)
_cell_length_b 17.0889(8)
_cell_length_c 18.0705(6)
_cell_measurement_temperature 293(2)
_cell_volume 3677.7(3)
_computing_structure_refinement 'SHELXL-97 (Sheldrick, 1997)'
_computing_structure_solution 'SHELXS-97 (Sheldrick, 1990)'
_diffrn_ambient_temperature 293(2)
_diffrn_measured_fraction_theta_full 0.984
_diffrn_measured_fraction_theta_max 0.984
_diffrn_radiation_monochromator graphite
_diffrn_radiation_source 'fine-focus sealed tube'
_diffrn_radiation_type MoK\a
_diffrn_radiation_wavelength 0.71073
_diffrn_reflns_av_R_equivalents 0.0772
_diffrn_reflns_av_sigmaI/netI 0.0907
_diffrn_reflns_limit_h_max 17
_diffrn_reflns_limit_h_min -18
_diffrn_reflns_limit_k_max 19
_diffrn_reflns_limit_k_min -22
_diffrn_reflns_limit_l_max 23
_diffrn_reflns_limit_l_min -22
_diffrn_reflns_number 42338
_diffrn_reflns_theta_full 27.47
_diffrn_reflns_theta_max 27.47
_diffrn_reflns_theta_min 2.67
_exptl_absorpt_coefficient_mu 2.457
_exptl_crystal_density_diffrn 1.251
_exptl_crystal_density_method 'not measured'
_exptl_crystal_F_000 1456
_refine_diff_density_max 1.231
_refine_diff_density_min -1.477
_refine_diff_density_rms 0.173
_refine_ls_extinction_method none
_refine_ls_goodness_of_fit_ref 2.564
_refine_ls_hydrogen_treatment mixed
_refine_ls_matrix_type full
_refine_ls_number_parameters 577
_refine_ls_number_reflns 16600
_refine_ls_number_restraints 0
_refine_ls_restrained_S_all 2.564
_refine_ls_R_factor_all 0.1966
_refine_ls_R_factor_gt 0.1478
_refine_ls_shift/su_max 0.059
_refine_ls_shift/su_mean 0.012
_refine_ls_structure_factor_coef Fsqd
_refine_ls_weighting_details 'calc w=1/[\s^2^(Fo^2^)+(0.1000P)^2^+0.0000P] where P=(Fo^2^+2Fc^2^)/3'
_refine_ls_weighting_scheme calc
_refine_ls_wR_factor_gt 0.4397
_refine_ls_wR_factor_ref 0.4493
_reflns_number_gt 10672
_reflns_number_total 16600
_reflns_threshold_expression >2sigma(I)
_cod_data_source_file ja900256g_si_003.cif
_cod_data_source_block k06168
_cod_database_code 4104481

loop_
_symmetry_equiv_pos_as_xyz
'x, y, z'
'-x, -y, -z'

loop_
_atom_site_label
_atom_site_type_symbol
_atom_site_fract_x
_atom_site_fract_y
_atom_site_fract_z
_atom_site_U_iso_or_equiv
_atom_site_adp_type
_atom_site_occupancy
_atom_site_symmetry_multiplicity
_atom_site_calc_flag
_atom_site_refinement_flags
Br1 Br 0.08886(11) 0.19671(9) -0.33717(8) 0.0430(4) Uani 1 1 d .
Br3 Br 0.59148(12) 0.46191(9) 0.15673(9) 0.0464(4) Uani 1 1 d .
Br2 Br 0.42874(11) 0.03667(10) -0.15703(9) 0.0439(4) Uani 1 1 d .
Br4 Br 0.93059(12) 0.30828(10) 0.34781(8) 0.0484(4) Uani 1 1 d .
P1A P -0.2411(3) 0.2004(2) -0.5270(2) 0.0353(8) Uani 1 1 d .
P2A P -0.2138(3) 0.0598(2) -0.5726(2) 0.0400(9) Uani 1 1 d .
Si1A Si -0.3346(3) 0.2818(3) -0.3750(3) 0.0504(11) Uani 1 1 d .
N1A N -0.3160(9) 0.2185(8) -0.4736(7) 0.046(3) Uani 1 1 d .
C1A C -0.2127(13) 0.3279(14) -0.2840(10) 0.088(7) Uani 1 1 d .
H1AB H -0.1719 0.3655 -0.2934 0.132 Uiso 1 1 calc R
H1AC H -0.1790 0.2790 -0.2844 0.132 Uiso 1 1 calc R
H1AD H -0.2259 0.3622 -0.2285 0.132 Uiso 1 1 calc R
C2A C -0.4138(14) 0.2112(15) -0.3542(12) 0.088(7) Uani 1 1 d .
H2AA H -0.4755 0.1881 -0.3994 0.133 Uiso 1 1 calc R
H2AB H -0.4262 0.2469 -0.2985 0.133 Uiso 1 1 calc R
H2AC H -0.3806 0.1624 -0.3539 0.133 Uiso 1 1 calc R
C3A C -0.4056(15) 0.3735(13) -0.3742(11) 0.081(6) Uani 1 1 d .
H3AA H -0.4662 0.3485 -0.4208 0.122 Uiso 1 1 calc R
H3AB H -0.3669 0.4137 -0.3822 0.122 Uiso 1 1 calc R
H3AC H -0.4205 0.4056 -0.3192 0.122 Uiso 1 1 calc R
C4A C -0.1212(11) 0.2647(9) -0.4743(10) 0.050(4) Uani 1 1 d .
H4AA H -0.1273 0.3271 -0.4526 0.075 Uiso 1 1 calc R
H4AB H -0.0828 0.2465 -0.5155 0.075 Uiso 1 1 calc R
H4AC H -0.0888 0.2551 -0.4265 0.075 Uiso 1 1 calc R
C5A C -0.2880(10) 0.1995(10) -0.6276(8) 0.044(4) Uani 1 1 d .
H5AA H -0.3032 0.2581 -0.6167 0.067 Uiso 1 1 calc R
H5AB H -0.3470 0.1568 -0.6614 0.067 Uiso 1 1 calc R
H5AC H -0.2394 0.1832 -0.6594 0.067 Uiso 1 1 calc R
C6A C -0.3449(15) -0.0016(11) -0.6124(11) 0.078(6) Uani 1 1 d .
H6AA H -0.3774 0.0275 -0.5667 0.094 Uiso 1 1 calc R
H6AB H -0.3819 0.0030 -0.6629 0.094 Uiso 1 1 calc R
C7A C -0.3470(17) -0.0957(14) -0.6363(15) 0.109(8) Uani 1 1 d .
H7AA H -0.4144 -0.1231 -0.6554 0.164 Uiso 1 1 calc R
H7AB H -0.3114 -0.1008 -0.5864 0.164 Uiso 1 1 calc R
H7AC H -0.3167 -0.1254 -0.6828 0.164 Uiso 1 1 calc R
C8A C -0.1701(11) 0.0087(11) -0.6710(11) 0.058(4) Uani 1 1 d .
H8AA H -0.1587 -0.0518 -0.6843 0.070 Uiso 1 1 calc R
H8AB H -0.2220 0.0048 -0.7199 0.070 Uiso 1 1 calc R
C9A C -0.0787(12) 0.0580(9) -0.6632(10) 0.057(4) Uani 1 1 d .
H9AA H -0.0604 0.0272 -0.7167 0.085 Uiso 1 1 calc R
H9AB H -0.0265 0.0613 -0.6158 0.085 Uiso 1 1 calc R
H9AC H -0.0898 0.1175 -0.6520 0.085 Uiso 1 1 calc R
C10A C -0.1389(13) 0.0381(12) -0.4940(10) 0.068(5) Uani 1 1 d .
H10A H -0.0802 0.0146 -0.5003 0.082 Uiso 1 1 calc R
C11A C -0.1742(14) 0.0594(13) -0.4157(12) 0.080(6) Uani 1 1 d .
H11A H -0.1276 0.0449 -0.3768 0.120 Uiso 1 1 calc R
H11B H -0.2376 0.0248 -0.4342 0.120 Uiso 1 1 calc R
H11C H -0.1799 0.1221 -0.3859 0.120 Uiso 1 1 calc R
P1B P 0.2605(3) 0.2750(2) -0.0204(2) 0.0347(8) Uani 1 1 d .
P2B P 0.2823(3) 0.3714(3) -0.0663(2) 0.0403(9) Uani 1 1 d .
Si1B Si 0.1674(3) 0.3340(3) 0.1318(2) 0.0487(11) Uani 1 1 d .
N1B N 0.1902(8) 0.3095(8) 0.0363(7) 0.042(3) Uani 1 1 d .
C1B C 0.2842(14) 0.3744(14) 0.2225(10) 0.084(6) Uani 1 1 d .
H1BB H 0.3175 0.4269 0.2282 0.125 Uiso 1 1 calc R
H1BC H 0.3262 0.3283 0.2099 0.125 Uiso 1 1 calc R
H1BD H 0.2692 0.3889 0.2761 0.125 Uiso 1 1 calc R
C2B C 0.0871(19) 0.4229(16) 0.1613(13) 0.118(10) Uani 1 1 d .
H2BA H 0.1190 0.4758 0.1669 0.177 Uiso 1 1 calc R
H2BB H 0.0755 0.4361 0.2159 0.177 Uiso 1 1 calc R
H2BC H 0.0252 0.4028 0.1165 0.177 Uiso 1 1 calc R
C3B C 0.1050(14) 0.2322(15) 0.1217(12) 0.085(6) Uani 1 1 d .
H3BA H 0.0443 0.2107 0.0754 0.127 Uiso 1 1 calc R
H3BB H 0.0910 0.2465 0.1758 0.127 Uiso 1 1 calc R
H3BC H 0.1476 0.1865 0.1089 0.127 Uiso 1 1 calc R
C4B C 0.3835(10) 0.2631(9) 0.0267(8) 0.040(3) Uani 1 1 d .
H4BA H 0.3806 0.2220 0.0486 0.060 Uiso 1 1 calc R
H4BB H 0.4174 0.3204 0.0739 0.060 Uiso 1 1 calc R
H4BC H 0.4184 0.2405 -0.0171 0.060 Uiso 1 1 calc R
C5B C 0.2166(10) 0.1742(10) -0.1187(9) 0.051(4) Uani 1 1 d .
H5BA H 0.2045 0.1269 -0.1062 0.076 Uiso 1 1 calc R
H5BB H 0.2650 0.1602 -0.1506 0.076 Uiso 1 1 calc R
H5BC H 0.1561 0.1803 -0.1530 0.076 Uiso 1 1 calc R
C6B C 0.1586(10) 0.3904(10) -0.1028(9) 0.046(3) Uani 1 1 d .
H6BA H 0.1219 0.3350 -0.1531 0.055 Uiso 1 1 calc R
H6BB H 0.1268 0.4059 -0.0567 0.055 Uiso 1 1 calc R
C7B C 0.1522(13) 0.4646(13) -0.1281(11) 0.073(6) Uani 1 1 d .
H7BA H 0.0841 0.4712 -0.1464 0.110 Uiso 1 1 calc R
H7BB H 0.1814 0.4490 -0.1751 0.110 Uiso 1 1 calc R
H7BC H 0.1872 0.5201 -0.0785 0.110 Uiso 1 1 calc R
C8B C 0.3366(12) 0.3268(10) -0.1600(9) 0.052(4) Uani 1 1 d .
H8BA H 0.2902 0.2773 -0.2099 0.062 Uiso 1 1 calc R
H8BB H 0.3436 0.3734 -0.1754 0.062 Uiso 1 1 calc R
C9B C 0.4322(11) 0.2959(11) -0.1456(10) 0.056(4) Uani 1 1 d .
H9BA H 0.4544 0.2754 -0.1971 0.084 Uiso 1 1 calc R
H9BB H 0.4258 0.2476 -0.1334 0.084 Uiso 1 1 calc R
H9BC H 0.4793 0.3444 -0.0970 0.084 Uiso 1 1 calc R
C10B C 0.3635(12) 0.4749(10) 0.0187(8) 0.052(4) Uani 1 1 d .
H10B H 0.4275 0.4604 0.0401 0.063 Uiso 1 1 calc R
H10C H 0.3737 0.5124 -0.0063 0.063 Uiso 1 1 calc R
C11B C 0.3216(14) 0.5249(12) 0.0924(11) 0.076(6) Uani 1 1 d .
H11D H 0.3661 0.5785 0.1357 0.114 Uiso 1 1 calc R
H11E H 0.3123 0.4882 0.1178 0.114 Uiso 1 1 calc R
H11F H 0.2590 0.5406 0.0716 0.114 Uiso 1 1 calc R
P1C P 0.7647(3) 0.2306(2) 0.0328(2) 0.0337(8) Uani 1 1 d .
P2C P 0.7097(3) 0.1214(2) 0.0539(2) 0.0393(9) Uani 1 1 d .
N1C N 0.8416(8) 0.1970(8) -0.0181(7) 0.041(3) Uani 1 1 d .
C1C C 0.7426(14) 0.1268(14) -0.2039(10) 0.083(6) Uani 1 1 d .
H1CB H 0.7019 0.1738 -0.1928 0.125 Uiso 1 1 calc R
H1CC H 0.7087 0.0767 -0.2059 0.125 Uiso 1 1 calc R
H1CD H 0.7560 0.1083 -0.2590 0.125 Uiso 1 1 calc R
C2C C 0.9434(16) 0.0803(15) -0.1337(12) 0.106(9) Uani 1 1 d .
H2CA H 1.0042 0.1042 -0.0874 0.159 Uiso 1 1 calc R
H2CB H 0.9572 0.0611 -0.1887 0.159 Uiso 1 1 calc R
H2CC H 0.9113 0.0302 -0.1345 0.159 Uiso 1 1 calc R
C3C C 0.9270(13) 0.2621(13) -0.1133(11) 0.068(5) Uani 1 1 d .
H3CA H 0.8863 0.3090 -0.1042 0.102 Uiso 1 1 calc R
H3CB H 0.9418 0.2420 -0.1681 0.102 Uiso 1 1 calc R
H3CC H 0.9875 0.2845 -0.0666 0.102 Uiso 1 1 calc R
C4C C 0.6509(11) 0.2549(10) -0.0177(8) 0.049(4) Uani 1 1 d .
H4CA H 0.6647 0.3016 -0.0303 0.074 Uiso 1 1 calc R
H4CB H 0.6098 0.2740 0.0212 0.074 Uiso 1 1 calc R
H4CC H 0.6172 0.2019 -0.0711 0.074 Uiso 1 1 calc R
C5C C 0.8127(10) 0.3241(8) 0.1405(7) 0.039(3) Uani 1 1 d .
H5CA H 0.8378 0.3740 0.1366 0.059 Uiso 1 1 calc R
H5CB H 0.8652 0.3081 0.1738 0.059 Uiso 1 1 calc R
H5CC H 0.7609 0.3404 0.1687 0.059 Uiso 1 1 calc R
C6C C 0.8009(11) 0.1082(9) 0.1333(8) 0.046(4) Uani 1 1 d .
H6CA H 0.8143 0.1635 0.1885 0.055 Uiso 1 1 calc R
H6CB H 0.7734 0.0616 0.1414 0.055 Uiso 1 1 calc R
C7C C 0.8977(12) 0.0848(11) 0.1130(10) 0.058(4) Uani 1 1 d .
H7CA H 0.9415 0.0795 0.1599 0.087 Uiso 1 1 calc R
H7CB H 0.9271 0.1311 0.1065 0.087 Uiso 1 1 calc R
H7CC H 0.8862 0.0289 0.0596 0.087 Uiso 1 1 calc R
C8C C 0.5968(10) 0.1364(9) 0.0840(8) 0.040(3) Uani 1 1 d .
H8CA H 0.5443 0.1328 0.0358 0.048 Uiso 1 1 calc R
H8CB H 0.5797 0.0879 0.0942 0.048 Uiso 1 1 calc R
C9C C 0.6026(12) 0.2243(10) 0.1646(9) 0.052(4) Uani 1 1 d .
H9CA H 0.5403 0.2285 0.1779 0.078 Uiso 1 1 calc R
H9CB H 0.6176 0.2726 0.1545 0.078 Uiso 1 1 calc R
H9CC H 0.6537 0.2279 0.2129 0.078 Uiso 1 1 calc R
C10C C 0.6894(11) 0.0216(9) -0.0528(9) 0.047(4) Uani 1 1 d .
H10D H 0.6347 0.0269 -0.0942 0.057 Uiso 1 1 calc R
H10E H 0.7479 0.0196 -0.0726 0.057 Uiso 1 1 calc R
C11C C 0.6670(12) -0.0667(10) -0.0541(11) 0.060(4) Uani 1 1 d .
H11G H 0.6580 -0.1158 -0.1121 0.090 Uiso 1 1 calc R
H11H H 0.6077 -0.0666 -0.0369 0.090 Uiso 1 1 calc R
H11I H 0.7212 -0.0733 -0.0142 0.090 Uiso 1 1 calc R
Si1C Si 0.8609(3) 0.1685(3) -0.1153(2) 0.0490(11) Uani 1 1 d .
Si1D Si 1.3581(3) 0.2027(3) 0.3785(3) 0.0468(11) Uani 1 1 d .
P1D P 1.2634(3) 0.2991(2) 0.5268(2) 0.0373(8) Uani 1 1 d .
P2D P 1.2153(3) 0.4310(2) 0.5494(2) 0.0361(8) Uani 1 1 d .
N1D N 1.3381(9) 0.2774(8) 0.4724(7) 0.052(3) Uani 1 1 d .
C1D C 1.2434(14) 0.1538(13) 0.2863(10) 0.076(6) Uani 1 1 d .
H1DB H 1.1962 0.1266 0.3007 0.114 Uiso 1 1 calc R
H1DC H 1.2584 0.1091 0.2347 0.114 Uiso 1 1 calc R
H1DD H 1.2161 0.2001 0.2757 0.114 Uiso 1 1 calc R
C2D C 1.4504(15) 0.2562(17) 0.3530(13) 0.102(8) Uani 1 1 d .
H2DA H 1.5090 0.2818 0.4016 0.153 Uiso 1 1 calc R
H2DB H 1.4233 0.3026 0.3422 0.153 Uiso 1 1 calc R
H2DC H 1.4667 0.2121 0.3019 0.153 Uiso 1 1 calc R
C3D C 1.4113(14) 0.1087(12) 0.3916(11) 0.080(6) Uani 1 1 d .
H3DA H 1.3646 0.0793 0.4045 0.120 Uiso 1 1 calc R
H3DB H 1.4714 0.1318 0.4387 0.120 Uiso 1 1 calc R
H3DC H 1.4251 0.0665 0.3384 0.120 Uiso 1 1 calc R
C4D C 1.3113(12) 0.3164(10) 0.6405(9) 0.055(4) Uani 1 1 d .
H4DA H 1.3343 0.2627 0.6381 0.082 Uiso 1 1 calc R
H4DB H 1.2592 0.3305 0.6685 0.082 Uiso 1 1 calc R
H4DC H 1.3650 0.3650 0.6733 0.082 Uiso 1 1 calc R
C5D C 1.1453(12) 0.2277(10) 0.4796(10) 0.061(5) Uani 1 1 d .
H5DA H 1.1562 0.1677 0.4666 0.091 Uiso 1 1 calc R
H5DB H 1.1106 0.2278 0.4267 0.091 Uiso 1 1 calc R
H5DC H 1.1066 0.2499 0.5205 0.091 Uiso 1 1 calc R
C6D C 1.1918(12) 0.4230(9) 0.4426(8) 0.051(4) Uani 1 1 d .
H6DA H 1.2478 0.4020 0.4199 0.062 Uiso 1 1 calc R
H6DB H 1.1342 0.3787 0.4031 0.062 Uiso 1 1 calc R
C7D C 1.1745(12) 0.5104(10) 0.4430(10) 0.058(4) Uani 1 1 d .
H7DA H 1.1633 0.5016 0.3848 0.088 Uiso 1 1 calc R
H7DB H 1.2316 0.5545 0.4812 0.088 Uiso 1 1 calc R
H7DC H 1.1177 0.5308 0.4634 0.088 Uiso 1 1 calc R
C8D C 1.0953(11) 0.4480(11) 0.5798(9) 0.058(4) Uani 1 1 d .
H8DA H 1.0782 0.5054 0.5863 0.069 Uiso 1 1 calc R
H8DB H 1.0438 0.4020 0.5316 0.069 Uiso 1 1 calc R
C9D C 1.0950(17) 0.4458(13) 0.6591(11) 0.090(8) Uani 1 1 d .
H9DA H 1.0311 0.4555 0.6690 0.135 Uiso 1 1 calc R
H9DB H 1.1445 0.4920 0.7078 0.135 Uiso 1 1 calc R
H9DC H 1.1092 0.3885 0.6528 0.135 Uiso 1 1 calc R
C10D C 1.3062(12) 0.5257(11) 0.6316(10) 0.068(5) Uani 1 1 d .
H10F H 1.2790 0.5805 0.6401 0.081 Uiso 1 1 calc R
H10G H 1.3203 0.5250 0.6865 0.081 Uiso 1 1 calc R
C11D C 1.4004(13) 0.5260(12) 0.6077(12) 0.074(5) Uani 1 1 d .
H11J H 1.4465 0.5772 0.6537 0.111 Uiso 1 1 calc R
H11K H 1.3872 0.5288 0.5543 0.111 Uiso 1 1 calc R
H11L H 1.4280 0.4722 0.5998 0.111 Uiso 1 1 calc R

loop_
_atom_site_aniso_label
_atom_site_aniso_U_11
_atom_site_aniso_U_22
_atom_site_aniso_U_33
_atom_site_aniso_U_23
_atom_site_aniso_U_13
_atom_site_aniso_U_12
Br1 0.0418(8) 0.0360(8) 0.0371(7) 0.0125(6) -0.0005(6) 0.0049(6)
Br3 0.0545(9) 0.0364(8) 0.0423(8) 0.0179(6) 0.0068(7) -0.0004(7)
Br2 0.0436(8) 0.0459(9) 0.0413(7) 0.0216(7) 0.0096(6) 0.0123(6)
Br4 0.0608(10) 0.0439(9) 0.0336(7) 0.0197(6) 0.0005(7) -0.0055(7)
P1A 0.042(2) 0.0292(18) 0.0326(17) 0.0122(14) 0.0140(15) 0.0060(15)
P2A 0.045(2) 0.031(2) 0.049(2) 0.0198(16) 0.0206(17) 0.0070(16)
Si1A 0.051(3) 0.062(3) 0.037(2) 0.020(2) 0.0204(19) 0.018(2)
N1A 0.050(8) 0.056(8) 0.041(6) 0.022(6) 0.030(6) 0.017(6)
C1A 0.055(12) 0.134(19) 0.035(9) 0.011(10) 0.008(8) 0.003(11)
C2A 0.074(14) 0.15(2) 0.080(13) 0.072(15) 0.043(12) 0.016(14)
C3A 0.097(16) 0.079(14) 0.054(10) 0.021(10) 0.023(11) 0.029(12)
C4A 0.058(10) 0.033(8) 0.060(9) 0.020(7) 0.023(8) 0.006(7)
C5A 0.042(8) 0.069(10) 0.043(8) 0.040(8) 0.018(6) 0.022(7)
C6A 0.107(16) 0.046(11) 0.062(11) 0.027(9) -0.009(11) -0.009(10)
C7A 0.090(18) 0.072(15) 0.14(2) 0.035(15) 0.021(16) -0.011(13)
C8A 0.038(9) 0.052(10) 0.086(12) 0.033(9) 0.024(8) 0.018(7)
C9A 0.065(11) 0.033(8) 0.058(9) 0.003(7) 0.036(9) -0.007(7)
C10A 0.055(11) 0.072(12) 0.061(10) 0.027(9) 0.001(9) 0.012(9)
C11A 0.057(12) 0.084(14) 0.095(14) 0.034(12) 0.036(11) 0.002(10)
P1B 0.0376(19) 0.0327(19) 0.0301(16) 0.0145(14) 0.0053(14) 0.0027(15)
P2B 0.0344(19) 0.042(2) 0.051(2) 0.0273(18) 0.0124(16) 0.0053(16)
Si1B 0.043(2) 0.068(3) 0.034(2) 0.022(2) 0.0143(18) 0.016(2)
N1B 0.030(6) 0.065(8) 0.044(6) 0.031(6) 0.019(5) 0.011(6)
C1B 0.075(14) 0.116(17) 0.047(9) 0.033(10) 0.009(9) -0.019(12)
C2B 0.16(3) 0.11(2) 0.078(15) 0.032(14) 0.055(16) 0.063(19)
C3B 0.058(12) 0.14(2) 0.100(14) 0.097(15) 0.019(11) 0.011(12)
C4B 0.047(8) 0.042(8) 0.041(7) 0.026(6) 0.016(6) 0.015(7)
C5B 0.031(7) 0.048(9) 0.068(10) 0.025(8) 0.012(7) -0.005(6)
C6B 0.034(8) 0.043(9) 0.054(8) 0.018(7) 0.016(7) 0.007(6)
C7B 0.053(11) 0.112(16) 0.086(13) 0.065(13) 0.038(10) 0.039(11)
C8B 0.059(10) 0.057(10) 0.046(8) 0.033(8) 0.008(7) 0.001(8)
C9B 0.047(9) 0.072(12) 0.067(10) 0.042(9) 0.027(8) 0.014(8)
C10B 0.059(10) 0.059(10) 0.039(8) 0.029(7) 0.005(7) 0.005(8)
C11B 0.069(13) 0.065(12) 0.091(13) 0.024(10) 0.047(11) 0.013(10)
P1C 0.0352(18) 0.038(2) 0.0303(16) 0.0199(15) 0.0054(14) 0.0039(15)
P2C 0.037(2) 0.035(2) 0.048(2) 0.0223(17) 0.0113(16) 0.0063(16)
N1C 0.028(6) 0.056(8) 0.042(6) 0.029(6) 0.002(5) 0.011(5)
C1C 0.083(14) 0.119(17) 0.039(9) 0.029(10) 0.023(9) 0.032(13)
C2C 0.093(16) 0.126(19) 0.082(14) 0.023(13) 0.055(13) 0.077(15)
C3C 0.058(11) 0.105(15) 0.062(10) 0.053(11) 0.025(9) 0.004(10)
C4C 0.057(10) 0.057(10) 0.033(7) 0.017(7) 0.021(7) 0.023(8)
C5C 0.049(8) 0.033(7) 0.028(6) 0.011(6) 0.005(6) 0.002(6)
C6C 0.055(9) 0.030(7) 0.044(8) 0.020(6) -0.004(7) -0.002(6)
C7C 0.054(10) 0.062(11) 0.070(10) 0.042(9) 0.017(8) 0.018(8)
C8C 0.037(7) 0.058(9) 0.035(7) 0.029(7) 0.015(6) 0.002(7)
C9C 0.057(10) 0.052(10) 0.059(9) 0.031(8) 0.028(8) 0.026(8)
C10C 0.047(9) 0.043(9) 0.062(9) 0.030(8) 0.023(8) 0.004(7)
C11C 0.053(10) 0.049(10) 0.085(12) 0.029(9) 0.038(9) 0.011(8)
Si1C 0.041(2) 0.062(3) 0.038(2) 0.022(2) 0.0056(18) 0.010(2)
Si1D 0.047(2) 0.059(3) 0.042(2) 0.026(2) 0.0196(19) 0.022(2)
P1D 0.042(2) 0.0322(19) 0.0374(18) 0.0145(15) 0.0153(16) 0.0094(16)
P2D 0.043(2) 0.035(2) 0.0308(17) 0.0168(15) 0.0110(15) 0.0107(16)
N1D 0.047(7) 0.043(7) 0.046(7) 0.003(6) 0.020(6) 0.011(6)
C1D 0.073(13) 0.102(15) 0.044(9) 0.033(10) 0.008(9) 0.024(11)
C2D 0.068(14) 0.18(2) 0.099(16) 0.094(17) 0.032(12) -0.010(15)
C3D 0.077(13) 0.060(12) 0.073(11) 0.017(9) 0.007(10) 0.042(10)
C4D 0.051(10) 0.050(10) 0.057(9) 0.027(8) 0.006(8) 0.009(8)
C5D 0.070(12) 0.035(9) 0.068(10) 0.012(8) 0.033(9) -0.011(8)
C6D 0.060(10) 0.039(9) 0.039(8) 0.017(7) -0.008(7) -0.008(7)
C7D 0.055(10) 0.052(10) 0.058(9) 0.027(8) 0.000(8) 0.000(8)
C8D 0.035(8) 0.061(11) 0.057(9) 0.020(8) -0.003(7) -0.005(7)
C9D 0.15(2) 0.078(14) 0.077(13) 0.041(11) 0.087(15) 0.060(15)
C10D 0.056(11) 0.058(11) 0.058(10) 0.021(8) -0.020(8) -0.001(8)
C11D 0.058(12) 0.072(13) 0.081(12) 0.040(11) -0.002(10) -0.004(9)

loop_
_atom_type_symbol
_atom_type_description
_atom_type_scat_dispersion_real
_atom_type_scat_dispersion_imag
_atom_type_scat_source
C C 0.0033 0.0016 'International Tables Vol C Tables 4.2.6.8 and 6.1.1.4'
H H 0.0000 0.0000 'International Tables Vol C Tables 4.2.6.8 and 6.1.1.4'
Br Br -0.2901 2.4595 'International Tables Vol C Tables 4.2.6.8 and 6.1.1.4'
P P 0.1023 0.0942 'International Tables Vol C Tables 4.2.6.8 and 6.1.1.4'
N N 0.0061 0.0033 'International Tables Vol C Tables 4.2.6.8 and 6.1.1.4'
Si Si 0.0817 0.0704 'International Tables Vol C Tables 4.2.6.8 and 6.1.1.4'

loop_
_geom_angle_atom_site_label_1
_geom_angle_atom_site_label_2
_geom_angle_atom_site_label_3
_geom_angle
N1A P1A C5A 114.0(6)
N1A P1A C4A 118.7(7)
C5A P1A C4A 108.5(7)
N1A P1A P2A 107.9(5)
C5A P1A P2A 101.1(5)
C4A P1A P2A 104.8(5)
C10A P2A C8A 108.7(8)
C10A P2A C6A 110.6(9)
C8A P2A C6A 103.5(8)
C10A P2A P1A 115.9(6)
C8A P2A P1A 115.3(5)
C6A P2A P1A 101.8(6)
N1A Si1A C3A 110.6(7)
N1A Si1A C2A 108.6(8)
C3A Si1A C2A 105.8(10)
N1A Si1A C1A 111.5(7)
C3A Si1A C1A 111.3(9)
C2A Si1A C1A 108.8(9)
P1A N1A Si1A 144.7(9)
Si1A C1A H1AB 109.5
Si1A C1A H1AC 109.5
H1AB C1A H1AC 109.5
Si1A C1A H1AD 109.5
H1AB C1A H1AD 109.5
H1AC C1A H1AD 109.5
Si1A C2A H2AA 109.5
Si1A C2A H2AB 109.5
H2AA C2A H2AB 109.5
Si1A C2A H2AC 109.5
H2AA C2A H2AC 109.5
H2AB C2A H2AC 109.5
Si1A C3A H3AA 109.5
Si1A C3A H3AB 109.5
H3AA C3A H3AB 109.5
Si1A C3A H3AC 109.5
H3AA C3A H3AC 109.5
H3AB C3A H3AC 109.5
P1A C4A H4AA 109.5
P1A C4A H4AB 109.5
H4AA C4A H4AB 109.5
P1A C4A H4AC 109.5
H4AA C4A H4AC 109.5
H4AB C4A H4AC 109.5
P1A C5A H5AA 109.5
P1A C5A H5AB 109.5
H5AA C5A H5AB 109.5
P1A C5A H5AC 109.5
H5AA C5A H5AC 109.5
H5AB C5A H5AC 109.5
C7A C6A P2A 113.0(15)
C7A C6A H6AA 109.0
P2A C6A H6AA 109.0
C7A C6A H6AB 109.0
P2A C6A H6AB 109.0
H6AA C6A H6AB 107.8
C6A C7A H7AA 109.5
C6A C7A H7AB 109.5
H7AA C7A H7AB 109.5
C6A C7A H7AC 109.5
H7AA C7A H7AC 109.5
H7AB C7A H7AC 109.5
C9A C8A P2A 114.3(12)
C9A C8A H8AA 108.7
P2A C8A H8AA 108.7
C9A C8A H8AB 108.7
P2A C8A H8AB 108.7
H8AA C8A H8AB 107.6
C8A C9A H9AA 109.4
C8A C9A H9AB 109.5
H9AA C9A H9AB 109.5
C8A C9A H9AC 109.5
H9AA C9A H9AC 109.5
H9AB C9A H9AC 109.5
C11A C10A P2A 116.4(14)
C11A C10A H10A 121.8
P2A C10A H10A 121.8
C10A C11A H11A 109.5
C10A C11A H11B 109.5
H11A C11A H11B 109.5
C10A C11A H11C 109.5
H11A C11A H11C 109.5
H11B C11A H11C 109.5
N1B P1B C5B 116.3(7)
N1B P1B C4B 119.3(6)
C5B P1B C4B 105.1(7)
N1B P1B P2B 107.7(5)
C5B P1B P2B 102.4(5)
C4B P1B P2B 104.1(5)
C6B P2B C10B 112.6(7)
C6B P2B C8B 108.3(7)
C10B P2B C8B 105.7(7)
C6B P2B P1B 103.0(5)
C10B P2B P1B 113.3(5)
C8B P2B P1B 114.1(5)
N1B Si1B C2B 110.8(8)
N1B Si1B C3B 109.6(8)
C2B Si1B C3B 109.0(11)
N1B Si1B C1B 111.1(7)
C2B Si1B C1B 107.8(10)
C3B Si1B C1B 108.5(8)
P1B N1B Si1B 147.2(8)
Si1B C1B H1BB 109.5
Si1B C1B H1BC 109.5
H1BB C1B H1BC 109.5
Si1B C1B H1BD 109.5
H1BB C1B H1BD 109.5
H1BC C1B H1BD 109.5
Si1B C2B H2BA 109.5
Si1B C2B H2BB 109.5
H2BA C2B H2BB 109.5
Si1B C2B H2BC 109.5
H2BA C2B H2BC 109.5
H2BB C2B H2BC 109.5
Si1B C3B H3BA 109.5
Si1B C3B H3BB 109.5
H3BA C3B H3BB 109.5
Si1B C3B H3BC 109.5
H3BA C3B H3BC 109.5
H3BB C3B H3BC 109.5
P1B C4B H4BA 109.5
P1B C4B H4BB 109.5
H4BA C4B H4BB 109.5
P1B C4B H4BC 109.5
H4BA C4B H4BC 109.5
H4BB C4B H4BC 109.5
P1B C5B H5BA 109.5
P1B C5B H5BB 109.5
H5BA C5B H5BB 109.5
P1B C5B H5BC 109.5
H5BA C5B H5BC 109.5
H5BB C5B H5BC 109.5
C7B C6B P2B 114.3(11)
C7B C6B H6BA 108.7
P2B C6B H6BA 108.7
C7B C6B H6BB 108.7
P2B C6B H6BB 108.7
H6BA C6B H6BB 107.6
C6B C7B H7BA 109.5
C6B C7B H7BB 109.5
H7BA C7B H7BB 109.5
C6B C7B H7BC 109.5
H7BA C7B H7BC 109.5
H7BB C7B H7BC 109.5
C9B C8B P2B 115.8(10)
C9B C8B H8BA 108.3
P2B C8B H8BA 108.3
C9B C8B H8BB 108.3
P2B C8B H8BB 108.3
H8BA C8B H8BB 107.4
C8B C9B H9BA 109.5
C8B C9B H9BB 109.4
H9BA C9B H9BB 109.5
C8B C9B H9BC 109.5
H9BA C9B H9BC 109.5
H9BB C9B H9BC 109.5
C11B C10B P2B 111.7(12)
C11B C10B H10B 109.3
P2B C10B H10B 109.3
C11B C10B H10C 109.3
P2B C10B H10C 109.3
H10B C10B H10C 107.9
C10B C11B H11D 109.5
C10B C11B H11E 109.4
H11D C11B H11E 109.5
C10B C11B H11F 109.5
H11D C11B H11F 109.5
H11E C11B H11F 109.5
N1C P1C C5C 114.2(7)
N1C P1C C4C 118.9(6)
C5C P1C C4C 107.4(6)
N1C P1C P2C 108.6(5)
C5C P1C P2C 104.7(5)
C4C P1C P2C 101.3(6)
C6C P2C C8C 109.2(7)
C6C P2C C10C 109.5(7)
C8C P2C C10C 109.5(7)
C6C P2C P1C 111.2(5)
C8C P2C P1C 114.2(5)
C10C P2C P1C 103.1(5)
P1C N1C Si1C 142.2(7)
Si1C C1C H1CB 109.5
Si1C C1C H1CC 109.5
H1CB C1C H1CC 109.5
Si1C C1C H1CD 109.5
H1CB C1C H1CD 109.5
H1CC C1C H1CD 109.5
Si1C C2C H2CA 109.5
Si1C C2C H2CB 109.5
H2CA C2C H2CB 109.5
Si1C C2C H2CC 109.5
H2CA C2C H2CC 109.5
H2CB C2C H2CC 109.5
Si1C C3C H3CA 109.5
Si1C C3C H3CB 109.5
H3CA C3C H3CB 109.5
Si1C C3C H3CC 109.5
H3CA C3C H3CC 109.5
H3CB C3C H3CC 109.5
P1C C4C H4CA 109.5
P1C C4C H4CB 109.5
H4CA C4C H4CB 109.5
P1C C4C H4CC 109.5
H4CA C4C H4CC 109.5
H4CB C4C H4CC 109.5
P1C C5C H5CA 109.5
P1C C5C H5CB 109.5
H5CA C5C H5CB 109.5
P1C C5C H5CC 109.5
H5CA C5C H5CC 109.5
H5CB C5C H5CC 109.5
C7C C6C P2C 116.2(10)
C7C C6C H6CA 108.2
P2C C6C H6CA 108.2
C7C C6C H6CB 108.2
P2C C6C H6CB 108.2
H6CA C6C H6CB 107.4
C6C C7C H7CA 109.5
C6C C7C H7CB 109.5
H7CA C7C H7CB 109.5
C6C C7C H7CC 109.5
H7CA C7C H7CC 109.5
H7CB C7C H7CC 109.5
C9C C8C P2C 113.1(10)
C9C C8C H8CA 109.0
P2C C8C H8CA 109.0
C9C C8C H8CB 109.0
P2C C8C H8CB 109.0
H8CA C8C H8CB 107.8
C8C C9C H9CA 109.5
C8C C9C H9CB 109.5
H9CA C9C H9CB 109.5
C8C C9C H9CC 109.5
H9CA C9C H9CC 109.5
H9CB C9C H9CC 109.5
C11C C10C P2C 114.6(10)
C11C C10C H10D 108.6
P2C C10C H10D 108.6
C11C C10C H10E 108.6
P2C C10C H10E 108.6
H10D C10C H10E 107.6
C10C C11C H11G 109.4
C10C C11C H11H 109.5
H11G C11C H11H 109.5
C10C C11C H11I 109.5
H11G C11C H11I 109.5
H11H C11C H11I 109.5
N1C Si1C C3C 111.9(7)
N1C Si1C C1C 111.2(7)
C3C Si1C C1C 109.5(9)
N1C Si1C C2C 105.5(7)
C3C Si1C C2C 107.2(10)
C1C Si1C C2C 111.5(9)
N1D Si1D C2D 109.2(9)
N1D Si1D C1D 112.8(7)
C2D Si1D C1D 110.5(9)
N1D Si1D C3D 109.1(7)
C2D Si1D C3D 107.7(10)
C1D Si1D C3D 107.4(9)
N1D P1D C5D 118.9(7)
N1D P1D C4D 116.6(7)
C5D P1D C4D 106.2(8)
N1D P1D P2D 108.8(5)
C5D P1D P2D 101.4(6)
C4D P1D P2D 102.8(5)
C10D P2D C6D 111.6(8)
C10D P2D C8D 107.9(8)
C6D P2D C8D 107.0(7)
C10D P2D P1D 113.6(6)
C6D P2D P1D 103.2(5)
C8D P2D P1D 113.2(6)
P1D N1D Si1D 143.3(9)
Si1D C1D H1DB 109.5
Si1D C1D H1DC 109.5
H1DB C1D H1DC 109.5
Si1D C1D H1DD 109.5
H1DB C1D H1DD 109.5
H1DC C1D H1DD 109.5
Si1D C2D H2DA 109.5
Si1D C2D H2DB 109.5
H2DA C2D H2DB 109.5
Si1D C2D H2DC 109.5
H2DA C2D H2DC 109.5
H2DB C2D H2DC 109.5
Si1D C3D H3DA 109.5
Si1D C3D H3DB 109.5
H3DA C3D H3DB 109.5
Si1D C3D H3DC 109.4
H3DA C3D H3DC 109.5
H3DB C3D H3DC 109.5
P1D C4D H4DA 109.5
P1D C4D H4DB 109.5
H4DA C4D H4DB 109.5
P1D C4D H4DC 109.5
H4DA C4D H4DC 109.5
H4DB C4D H4DC 109.5
P1D C5D H5DA 109.5
P1D C5D H5DB 109.5
H5DA C5D H5DB 109.5
P1D C5D H5DC 109.5
H5DA C5D H5DC 109.5
H5DB C5D H5DC 109.5
C7D C6D P2D 113.9(10)
C7D C6D H6DA 108.8
P2D C6D H6DA 108.8
C7D C6D H6DB 108.8
P2D C6D H6DB 108.8
H6DA C6D H6DB 107.7
C6D C7D H7DA 109.5
C6D C7D H7DB 109.5
H7DA C7D H7DB 109.5
C6D C7D H7DC 109.5
H7DA C7D H7DC 109.5
H7DB C7D H7DC 109.5
C9D C8D P2D 115.9(12)
C9D C8D H8DA 108.3
P2D C8D H8DA 108.3
C9D C8D H8DB 108.3
P2D C8D H8DB 108.3
H8DA C8D H8DB 107.4
C8D C9D H9DA 109.5
C8D C9D H9DB 109.5
H9DA C9D H9DB 109.5
C8D C9D H9DC 109.5
H9DA C9D H9DC 109.5
H9DB C9D H9DC 109.5
C11D C10D P2D 112.6(12)
C11D C10D H10F 109.1
P2D C10D H10F 109.1
C11D C10D H10G 109.1
P2D C10D H10G 109.1
H10F C10D H10G 107.8
C10D C11D H11J 109.5
C10D C11D H11K 109.5
H11J C11D H11K 109.5
C10D C11D H11L 109.5
H11J C11D H11L 109.5
H11K C11D H11L 109.5

loop_
_geom_bond_atom_site_label_1
_geom_bond_atom_site_label_2
_geom_bond_distance
P1A N1A 1.538(11)
P1A C5A 1.766(12)
P1A C4A 1.781(15)
P1A P2A 2.211(5)
P2A C10A 1.740(16)
P2A C8A 1.840(16)
P2A C6A 1.91(2)
Si1A N1A 1.681(11)
Si1A C3A 1.857(18)
Si1A C2A 1.862(19)
Si1A C1A 1.909(17)
C1A H1AB 0.9600
C1A H1AC 0.9600
C1A H1AD 0.9600
C2A H2AA 0.9600
C2A H2AB 0.9600
C2A H2AC 0.9600
C3A H3AA 0.9600
C3A H3AB 0.9600
C3A H3AC 0.9600
C4A H4AA 0.9600
C4A H4AB 0.9600
C4A H4AC 0.9600
C5A H5AA 0.9600
C5A H5AB 0.9600
C5A H5AC 0.9600
C6A C7A 1.45(2)
C6A H6AA 0.9700
C6A H6AB 0.9700
C7A H7AA 0.9600
C7A H7AB 0.9600
C7A H7AC 0.9600
C8A C9A 1.47(2)
C8A H8AA 0.9700
C8A H8AB 0.9700
C9A H9AA 0.9600
C9A H9AB 0.9600
C9A H9AC 0.9600
C10A C11A 1.50(2)
C10A H10A 0.9300
C11A H11A 0.9600
C11A H11B 0.9600
C11A H11C 0.9600
P1B N1B 1.521(11)
P1B C5B 1.751(14)
P1B C4B 1.789(13)
P1B P2B 2.215(5)
P2B C6B 1.792(14)
P2B C10B 1.831(15)
P2B C8B 1.860(15)
Si1B N1B 1.687(11)
Si1B C2B 1.85(2)
Si1B C3B 1.86(2)
Si1B C1B 1.860(17)
C1B H1BB 0.9600
C1B H1BC 0.9600
C1B H1BD 0.9600
C2B H2BA 0.9600
C2B H2BB 0.9600
C2B H2BC 0.9600
C3B H3BA 0.9600
C3B H3BB 0.9600
C3B H3BC 0.9600
C4B H4BA 0.9600
C4B H4BB 0.9600
C4B H4BC 0.9600
C5B H5BA 0.9600
C5B H5BB 0.9600
C5B H5BC 0.9600
C6B C7B 1.53(2)
C6B H6BA 0.9700
C6B H6BB 0.9700
C7B H7BA 0.9600
C7B H7BB 0.9600
C7B H7BC 0.9600
C8B C9B 1.455(19)
C8B H8BA 0.9700
C8B H8BB 0.9700
C9B H9BA 0.9600
C9B H9BB 0.9600
C9B H9BC 0.9600
C10B C11B 1.47(2)
C10B H10B 0.9700
C10B H10C 0.9700
C11B H11D 0.9600
C11B H11E 0.9600
C11B H11F 0.9600
P1C N1C 1.532(11)
P1C C5C 1.790(12)
P1C C4C 1.791(14)
P1C P2C 2.245(5)
P2C C6C 1.777(13)
P2C C8C 1.785(13)
P2C C10C 1.824(14)
N1C Si1C 1.682(11)
C1C Si1C 1.856(18)
C1C H1CB 0.9600
C1C H1CC 0.9600
C1C H1CD 0.9600
C2C Si1C 1.858(17)
C2C H2CA 0.9600
C2C H2CB 0.9600
C2C H2CC 0.9600
C3C Si1C 1.829(18)
C3C H3CA 0.9600
C3C H3CB 0.9600
C3C H3CC 0.9600
C4C H4CA 0.9600
C4C H4CB 0.9600
C4C H4CC 0.9600
C5C H5CA 0.9600
C5C H5CB 0.9600
C5C H5CC 0.9600
C6C C7C 1.50(2)
C6C H6CA 0.9700
C6C H6CB 0.9700
C7C H7CA 0.9600
C7C H7CB 0.9600
C7C H7CC 0.9600
C8C C9C 1.503(18)
C8C H8CA 0.9700
C8C H8CB 0.9700
C9C H9CA 0.9600
C9C H9CB 0.9600
C9C H9CC 0.9600
C10C C11C 1.53(2)
C10C H10D 0.9700
C10C H10E 0.9700
C11C H11G 0.9600
C11C H11H 0.9600
C11C H11I 0.9600
Si1D N1D 1.668(11)
Si1D C2D 1.850(18)
Si1D C1D 1.853(17)
Si1D C3D 1.865(16)
P1D N1D 1.544(12)
P1D C5D 1.812(15)
P1D C4D 1.872(14)
P1D P2D 2.231(5)
P2D C10D 1.801(16)
P2D C6D 1.814(13)
P2D C8D 1.884(16)
C1D H1DB 0.9600
C1D H1DC 0.9600
C1D H1DD 0.9600
C2D H2DA 0.9600
C2D H2DB 0.9600
C2D H2DC 0.9600
C3D H3DA 0.9600
C3D H3DB 0.9600
C3D H3DC 0.9600
C4D H4DA 0.9600
C4D H4DB 0.9600
C4D H4DC 0.9600
C5D H5DA 0.9600
C5D H5DB 0.9600
C5D H5DC 0.9600
C6D C7D 1.51(2)
C6D H6DA 0.9700
C6D H6DB 0.9700
C7D H7DA 0.9600
C7D H7DB 0.9600
C7D H7DC 0.9600
C8D C9D 1.45(2)
C8D H8DA 0.9700
C8D H8DB 0.9700
C9D H9DA 0.9600
C9D H9DB 0.9600
C9D H9DC 0.9600
C10D C11D 1.49(2)
C10D H10F 0.9700
C10D H10G 0.9700
C11D H11J 0.9600
C11D H11K 0.9600
C11D H11L 0.9600
